data_7044393
loop_
_publ_author_name
'Carnicom, Elizabeth M.'
'Xie, Weiwei'
'Klimczuk, Tomasz'
'Cava, Robert J.'

_publ_section_title
;
 New \s-Phases in the Nb-X-Ga and Nb-X-Al Systems (X = Ru, Rh, Pd, Ir, Pt,
 and Au)
;
_journal_name_full 'Dalton Trans.'
_journal_paper_doi 10.1039/C7DT02955A
_journal_year 2017
_chemical_formula_sum 'Ga1.25 Nb5 Ru1.25'
_chemical_formula_weight 678.04
_chemical_name_common 'Sigma Phase'
_chemical_name_systematic Nb20Ru5Ga5
_space_group_crystal_system tetragonal
_space_group_IT_number 136
_space_group_name_Hall '-P 4n 2n'
_space_group_name_H-M_alt 'P 42/m n m'
_symmetry_space_group_name_Hall '-P 4n 2n'
_symmetry_space_group_name_H-M 'P 42/m n m'
_audit_creation_method SHELXL-2013
_audit_update_record
;
2017-09-23 deposited with the CCDC.
2017-10-02 downloaded from the CCDC.
;
_cell_angle_alpha 90
_cell_angle_beta 90
_cell_angle_gamma 90
_cell_formula_units_Z 4
_cell_length_a 9.8508(10)
_cell_length_b 9.8508(10)
_cell_length_c 5.1201(5)
_cell_measurement_reflns_used 1404
_cell_measurement_temperature 101(2)
_cell_measurement_theta_max 37.229
_cell_measurement_theta_min 2.924
_cell_volume 496.85(9)
_computing_cell_refinement 'Bruker SAINT'
_computing_data_collection 'Bruker APEX2'
_computing_data_reduction 'Bruker SAINT'
_computing_molecular_graphics 'Bruker SHLEXTL'
_computing_publication_material 'Bruker SHLEXTL'
_computing_structure_refinement 'SHELXL-2013 (Sheldrick, 2013)'
_computing_structure_solution SHELXS-97
_diffrn_ambient_temperature 101(2)
_diffrn_measured_fraction_theta_full 1.000
_diffrn_measured_fraction_theta_max 0.985
_diffrn_measurement_device_type 'Bruker APEX-II CCD'
_diffrn_measurement_method '\f and \w scans'
_diffrn_radiation_type MoK\a
_diffrn_radiation_wavelength 0.71073
_diffrn_reflns_av_R_equivalents 0.0440
_diffrn_reflns_av_unetI/netI 0.0234
_diffrn_reflns_Laue_measured_fraction_full 1.000
_diffrn_reflns_Laue_measured_fraction_max 0.985
_diffrn_reflns_limit_h_max 10
_diffrn_reflns_limit_h_min -16
_diffrn_reflns_limit_k_max 16
_diffrn_reflns_limit_k_min -13
_diffrn_reflns_limit_l_max 8
_diffrn_reflns_limit_l_min -8
_diffrn_reflns_number 7276
_diffrn_reflns_point_group_measured_fraction_full 1.000
_diffrn_reflns_point_group_measured_fraction_max 0.985
_diffrn_reflns_theta_full 25.242
_diffrn_reflns_theta_max 37.229
_diffrn_reflns_theta_min 2.924
_exptl_absorpt_coefficient_mu 21.294
_exptl_absorpt_correction_T_max 0.7473
_exptl_absorpt_correction_T_min 0.5646
_exptl_absorpt_correction_type numerical
_exptl_absorpt_process_details Bruker,xprep
_exptl_crystal_colour Metallic
_exptl_crystal_density_diffrn 9.064
_exptl_crystal_density_meas ?
_exptl_crystal_density_method 'Not measured'
_exptl_crystal_description Irregular
_exptl_crystal_F_000 1195
_exptl_crystal_size_max 0.090
_exptl_crystal_size_mid 0.050
_exptl_crystal_size_min 0.040
_refine_diff_density_max 2.788
_refine_diff_density_min -1.883
_refine_diff_density_rms 0.388
_refine_ls_extinction_coef 0.00029(8)
_refine_ls_extinction_expression Fc^*^=kFc[1+0.001xFc^2^\l^3^/sin(2\q)]^-1/4^
_refine_ls_extinction_method SHELXL
_refine_ls_goodness_of_fit_ref 1.189
_refine_ls_hydrogen_treatment undef
_refine_ls_matrix_type full
_refine_ls_number_parameters 27
_refine_ls_number_reflns 733
_refine_ls_number_restraints 0
_refine_ls_restrained_S_all 1.189
_refine_ls_R_factor_all 0.0460
_refine_ls_R_factor_gt 0.0288
_refine_ls_shift/su_max 0.000
_refine_ls_shift/su_mean 0.000
_refine_ls_structure_factor_coef Fsqd
_refine_ls_weighting_details 'w=1/[\s^2^(Fo^2^)+(0.0073P)^2^+6.4806P] where P=(Fo^2^+2Fc^2^)/3'
_refine_ls_weighting_scheme calc
_refine_ls_wR_factor_gt 0.0442
_refine_ls_wR_factor_ref 0.0476
_reflns_Friedel_coverage 0.000
_reflns_number_gt 575
_reflns_number_total 733
_reflns_threshold_expression 'I > 2\s(I)'
_cod_data_source_file c7dt02955a1.cif
_cod_data_source_block mo_XG_Nb5RuGa1point5_0m
_cod_depositor_comments
;
The following automatic conversions were performed:

'_exptl_absorpt_correction_type' value 'Numerical' changed to
'numerical' according to
/home/data/users/saulius/crontab/automatic-downloads/rss-feeds/RSC/lib/dictionaries/cif_core.dic
dictionary named 'cif_core.dic' version 2.4.2 from 2011-04-26.

'_exptl_crystal_density_meas' value 'None' was changed to '?' - the
value is perceived as not measured.

Automatic conversion script
Id: cif_fix_values 4973 2017-02-22 13:04:09Z antanas 
;
_cod_original_cell_volume 496.85(11)
_cod_database_code 7044393
_shelx_space_group_comment
;
The symmetry employed for this shelxl refinement is uniquely defined
by the following loop, which should always be used as a source of
symmetry information in preference to the above space-group names.
They are only intended as comments.
;
_shelxl_version_number 2013-4

loop_
_space_group_symop_operation_xyz
'x, y, z'
'-x, -y, z'
'-y+1/2, x+1/2, z+1/2'
'y+1/2, -x+1/2, z+1/2'
'-x+1/2, y+1/2, -z+1/2'
'x+1/2, -y+1/2, -z+1/2'
'y, x, -z'
'-y, -x, -z'
'-x, -y, -z'
'x, y, -z'
'y-1/2, -x-1/2, -z-1/2'
'-y-1/2, x-1/2, -z-1/2'
'x-1/2, -y-1/2, z-1/2'
'-x-1/2, y-1/2, z-1/2'
'-y, -x, z'
'y, x, z'

loop_
_atom_site_label
_atom_site_type_symbol
_atom_site_fract_x
_atom_site_fract_y
_atom_site_fract_z
_atom_site_U_iso_or_equiv
_atom_site_adp_type
_atom_site_occupancy
_atom_site_site_symmetry_order
_atom_site_calc_flag
_atom_site_refinement_flags_posn
_atom_site_refinement_flags_adp
_atom_site_refinement_flags_occupancy
Ru1 Ru 0.74076(6) 0.06720(6) 0.0000 0.00516(11) Uani 0.5 2 d S T P
Ga1 Ga 0.74076(6) 0.06720(6) 0.0000 0.00516(11) Uani 0.5 2 d S T P
Ru2 Ru 0.0000 0.0000 0.0000 0.00361(19) Uani 0.5 8 d S T P
Ga2 Ga 0.0000 0.0000 0.0000 0.00361(19) Uani 0.5 8 d S T P
Nb3 Nb 0.39605(5) 0.39605(5) 0.0000 0.00332(14) Uani 1 4 d S T P
Nb4 Nb 0.18126(4) 0.18126(4) 0.25104(12) 0.00254(10) Uani 1 2 d S T P
Nb5 Nb 0.46443(5) 0.12782(5) 0.0000 0.00263(11) Uani 1 2 d S T P

loop_
_atom_site_aniso_label
_atom_site_aniso_U_11
_atom_site_aniso_U_22
_atom_site_aniso_U_33
_atom_site_aniso_U_23
_atom_site_aniso_U_13
_atom_site_aniso_U_12
Ru1 0.0052(2) 0.0050(2) 0.0053(2) 0.000 0.000 0.00010(16)
Ga1 0.0052(2) 0.0050(2) 0.0053(2) 0.000 0.000 0.00010(16)
Ru2 0.0035(3) 0.0035(3) 0.0039(5) 0.000 0.000 -0.0002(3)
Ga2 0.0035(3) 0.0035(3) 0.0039(5) 0.000 0.000 -0.0002(3)
Nb3 0.00300(19) 0.00300(19) 0.0039(3) 0.000 0.000 0.0002(2)
Nb4 0.00300(12) 0.00300(12) 0.00162(18) -0.00011(10) -0.00011(10) 0.00021(14)
Nb5 0.0030(2) 0.0027(2) 0.0022(2) 0.000 0.000 -0.00004(14)

loop_
_atom_type_symbol
_atom_type_description
_atom_type_scat_dispersion_real
_atom_type_scat_dispersion_imag
_atom_type_scat_source
Ga Ga 0.2307 1.6083 'International Tables Vol C Tables 4.2.6.8 and 6.1.1.4'
Nb Nb -2.0727 0.6215 'International Tables Vol C Tables 4.2.6.8 and 6.1.1.4'
Ru Ru -1.2594 0.8363 'International Tables Vol C Tables 4.2.6.8 and 6.1.1.4'

loop_
_geom_angle_atom_site_label_1
_geom_angle_atom_site_label_2
_geom_angle_atom_site_label_3
_geom_angle
_geom_angle_site_symmetry_1
_geom_angle_site_symmetry_3
Ga2 Ru1 Ru2 0.0 1_655 1_655
Ga2 Ru1 Ru1 59.532(13) 1_655 15_665
Ru2 Ru1 Ru1 59.532(13) 1_655 15_665
Ga2 Ru1 Ga1 59.532(13) 1_655 15_665
Ru2 Ru1 Ga1 59.532(13) 1_655 15_665
Ru1 Ru1 Ga1 0.000(18) 15_665 15_665
Ga2 Ru1 Nb5 177.84(3) 1_655 .
Ru2 Ru1 Nb5 177.84(3) 1_655 .
Ru1 Ru1 Nb5 122.626(17) 15_665 .
Ga1 Ru1 Nb5 122.626(17) 15_665 .
Ga2 Ru1 Nb5 121.92(2) 1_655 9_655
Ru2 Ru1 Nb5 121.92(2) 1_655 9_655
Ru1 Ru1 Nb5 178.544(16) 15_665 9_655
Ga1 Ru1 Nb5 178.544(16) 15_665 9_655
Nb5 Ru1 Nb5 55.92(2) . 9_655
Ga2 Ru1 Nb5 110.829(15) 1_655 11_665
Ru2 Ru1 Nb5 110.829(15) 1_655 11_665
Ru1 Ru1 Nb5 111.010(15) 15_665 11_665
Ga1 Ru1 Nb5 111.010(15) 15_665 11_665
Nb5 Ru1 Nb5 68.708(17) . 11_665
Nb5 Ru1 Nb5 68.683(17) 9_655 11_665
Ga2 Ru1 Nb5 110.829(15) 1_655 11_666
Ru2 Ru1 Nb5 110.829(15) 1_655 11_666
Ru1 Ru1 Nb5 111.010(15) 15_665 11_666
Ga1 Ru1 Nb5 111.010(15) 15_665 11_666
Nb5 Ru1 Nb5 68.708(17) . 11_666
Nb5 Ru1 Nb5 68.683(17) 9_655 11_666
Nb5 Ru1 Nb5 131.42(3) 11_665 11_666
Ga2 Ru1 Nb4 114.68(2) 1_655 11_666
Ru2 Ru1 Nb4 114.68(2) 1_655 11_666
Ru1 Ru1 Nb4 61.979(13) 15_665 11_666
Ga1 Ru1 Nb4 61.979(13) 15_665 11_666
Nb5 Ru1 Nb4 67.200(18) . 11_666
Nb5 Ru1 Nb4 116.76(2) 9_655 11_666
Nb5 Ru1 Nb4 115.03(2) 11_665 11_666
Nb5 Ru1 Nb4 66.858(17) 11_666 11_666
Ga2 Ru1 Nb4 114.68(2) 1_655 4_554
Ru2 Ru1 Nb4 114.68(2) 1_655 4_554
Ru1 Ru1 Nb4 61.979(13) 15_665 4_554
Ga1 Ru1 Nb4 61.979(13) 15_665 4_554
Nb5 Ru1 Nb4 67.200(18) . 4_554
Nb5 Ru1 Nb4 116.76(2) 9_655 4_554
Nb5 Ru1 Nb4 66.858(17) 11_665 4_554
Nb5 Ru1 Nb4 115.03(2) 11_666 4_554
Nb4 Ru1 Nb4 53.19(3) 11_666 4_554
Ga2 Ru1 Nb4 61.757(15) 1_655 9_655
Ru2 Ru1 Nb4 61.757(15) 1_655 9_655
Ru1 Ru1 Nb4 114.447(15) 15_665 9_655
Ga1 Ru1 Nb4 114.447(15) 15_665 9_655
Nb5 Ru1 Nb4 116.38(2) . 9_655
Nb5 Ru1 Nb4 66.822(19) 9_655 9_655
Nb5 Ru1 Nb4 66.615(17) 11_665 9_655
Nb5 Ru1 Nb4 114.82(2) 11_666 9_655
Nb4 Ru1 Nb4 176.32(2) 11_666 9_655
Nb4 Ru1 Nb4 126.645(7) 4_554 9_655
Ga2 Ru1 Nb4 61.757(15) 1_655 2_655
Ru2 Ru1 Nb4 61.757(15) 1_655 2_655
Ru1 Ru1 Nb4 114.447(15) 15_665 2_655
Ga1 Ru1 Nb4 114.447(15) 15_665 2_655
Nb5 Ru1 Nb4 116.38(2) . 2_655
Nb5 Ru1 Nb4 66.82(2) 9_655 2_655
Nb5 Ru1 Nb4 114.82(2) 11_665 2_655
Nb5 Ru1 Nb4 66.615(17) 11_666 2_655
Nb4 Ru1 Nb4 126.645(7) 11_666 2_655
Nb4 Ru1 Nb4 176.32(2) 4_554 2_655
Nb4 Ru1 Nb4 53.23(3) 9_655 2_655
Ga1 Ru2 Ga1 180.0 15_565 7_545
Ga1 Ru2 Ru1 60.94(3) 15_565 1_455
Ga1 Ru2 Ru1 119.06(3) 7_545 1_455
Ga1 Ru2 Ru1 119.06(3) 15_565 9_655
Ga1 Ru2 Ru1 60.94(3) 7_545 9_655
Ru1 Ru2 Ru1 180.0 1_455 9_655
Ga1 Ru2 Ru1 180.0 15_565 7_545
Ga1 Ru2 Ru1 0.00(3) 7_545 7_545
Ru1 Ru2 Ru1 119.06(3) 1_455 7_545
Ru1 Ru2 Ru1 60.94(3) 9_655 7_545
Ga1 Ru2 Ru1 0.00(3) 15_565 15_565
Ga1 Ru2 Ru1 180.00(3) 7_545 15_565
Ru1 Ru2 Ru1 60.94(3) 1_455 15_565
Ru1 Ru2 Ru1 119.06(3) 9_655 15_565
Ru1 Ru2 Ru1 180.00(3) 7_545 15_565
Ga1 Ru2 Ga1 60.94(3) 15_565 1_455
Ga1 Ru2 Ga1 119.06(3) 7_545 1_455
Ru1 Ru2 Ga1 0.00(3) 1_455 1_455
Ru1 Ru2 Ga1 180.0 9_655 1_455
Ru1 Ru2 Ga1 119.06(3) 7_545 1_455
Ru1 Ru2 Ga1 60.94(3) 15_565 1_455
Ga1 Ru2 Ga1 119.06(3) 15_565 9_655
Ga1 Ru2 Ga1 60.94(3) 7_545 9_655
Ru1 Ru2 Ga1 180.0 1_455 9_655
Ru1 Ru2 Ga1 0.00(3) 9_655 9_655
Ru1 Ru2 Ga1 60.94(3) 7_545 9_655
Ru1 Ru2 Ga1 119.06(3) 15_565 9_655
Ga1 Ru2 Ga1 180.0 1_455 9_655
Ga1 Ru2 Nb4 116.865(12) 15_565 9
Ga1 Ru2 Nb4 63.135(12) 7_545 9
Ru1 Ru2 Nb4 63.135(12) 1_455 9
Ru1 Ru2 Nb4 116.865(12) 9_655 9
Ru1 Ru2 Nb4 63.135(12) 7_545 9
Ru1 Ru2 Nb4 116.865(12) 15_565 9
Ga1 Ru2 Nb4 63.135(12) 1_455 9
Ga1 Ru2 Nb4 116.865(12) 9_655 9
Ga1 Ru2 Nb4 63.135(12) 15_565 10
Ga1 Ru2 Nb4 116.865(12) 7_545 10
Ru1 Ru2 Nb4 116.865(12) 1_455 10
Ru1 Ru2 Nb4 63.135(12) 9_655 10
Ru1 Ru2 Nb4 116.865(12) 7_545 10
Ru1 Ru2 Nb4 63.135(12) 15_565 10
Ga1 Ru2 Nb4 116.865(12) 1_455 10
Ga1 Ru2 Nb4 63.135(12) 9_655 10
Nb4 Ru2 Nb4 126.04(3) 9 10
Ga1 Ru2 Nb4 116.865(12) 15_565 2
Ga1 Ru2 Nb4 63.135(12) 7_545 2
Ru1 Ru2 Nb4 63.135(12) 1_455 2
Ru1 Ru2 Nb4 116.865(12) 9_655 2
Ru1 Ru2 Nb4 63.135(12) 7_545 2
Ru1 Ru2 Nb4 116.865(12) 15_565 2
Ga1 Ru2 Nb4 63.135(12) 1_455 2
Ga1 Ru2 Nb4 116.865(12) 9_655 2
Nb4 Ru2 Nb4 53.96(3) 9 2
Nb4 Ru2 Nb4 180.00(2) 10 2
Ga1 Ru2 Nb4 63.135(12) 15_565 .
Ga1 Ru2 Nb4 116.865(12) 7_545 .
Ru1 Ru2 Nb4 116.865(12) 1_455 .
Ru1 Ru2 Nb4 63.135(12) 9_655 .
Ru1 Ru2 Nb4 116.865(12) 7_545 .
Ru1 Ru2 Nb4 63.135(12) 15_565 .
Ga1 Ru2 Nb4 116.865(12) 1_455 .
Ga1 Ru2 Nb4 63.135(12) 9_655 .
Nb4 Ru2 Nb4 180.0 9 .
Nb4 Ru2 Nb4 53.95(2) 10 .
Nb4 Ru2 Nb4 126.05(2) 2 .
Nb5 Nb3 Nb5 118.60(3) 7 .
Nb5 Nb3 Nb3 120.699(17) 7 9_665
Nb5 Nb3 Nb3 120.698(17) . 9_665
Nb5 Nb3 Ga2 104.557(5) 7 3
Nb5 Nb3 Ga2 104.557(5) . 3
Nb3 Nb3 Ga2 60.505(13) 9_665 3
Nb5 Nb3 Ru2 104.557(5) 7 3
Nb5 Nb3 Ru2 104.557(5) . 3
Nb3 Nb3 Ru2 60.505(13) 9_665 3
Ga2 Nb3 Ru2 0.0 3 3
Nb5 Nb3 Ga2 104.557(5) 7 3_554
Nb5 Nb3 Ga2 104.557(5) . 3_554
Nb3 Nb3 Ga2 60.505(13) 9_665 3_554
Ga2 Nb3 Ga2 121.01(3) 3 3_554
Ru2 Nb3 Ga2 121.01(3) 3 3_554
Nb5 Nb3 Ru2 104.557(5) 7 3_554
Nb5 Nb3 Ru2 104.557(5) . 3_554
Nb3 Nb3 Ru2 60.505(13) 9_665 3_554
Ga2 Nb3 Ru2 121.01(3) 3 3_554
Ru2 Nb3 Ru2 121.01(3) 3 3_554
Ga2 Nb3 Ru2 0.0 3_554 3_554
Nb5 Nb3 Ru1 104.04(2) 7 3_544
Nb5 Nb3 Ru1 58.452(12) . 3_544
Nb3 Nb3 Ru1 105.955(17) 9_665 3_544
Ga2 Nb3 Ru1 151.289(17) 3 3_544
Ru2 Nb3 Ru1 151.289(17) 3 3_544
Ga2 Nb3 Ru1 52.672(11) 3_554 3_544
Ru2 Nb3 Ru1 52.672(11) 3_554 3_544
Nb5 Nb3 Ru1 58.452(12) 7 13_565
Nb5 Nb3 Ru1 104.04(2) . 13_565
Nb3 Nb3 Ru1 105.955(17) 9_665 13_565
Ga2 Nb3 Ru1 151.289(17) 3 13_565
Ru2 Nb3 Ru1 151.289(17) 3 13_565
Ga2 Nb3 Ru1 52.672(12) 3_554 13_565
Ru2 Nb3 Ru1 52.672(12) 3_554 13_565
Ru1 Nb3 Ru1 52.88(2) 3_544 13_565
Nb5 Nb3 Ga1 58.452(12) 7 13_565
Nb5 Nb3 Ga1 104.04(2) . 13_565
Nb3 Nb3 Ga1 105.955(17) 9_665 13_565
Ga2 Nb3 Ga1 151.289(17) 3 13_565
Ru2 Nb3 Ga1 151.289(17) 3 13_565
Ga2 Nb3 Ga1 52.672(12) 3_554 13_565
Ru2 Nb3 Ga1 52.672(12) 3_554 13_565
Ru1 Nb3 Ga1 52.88(2) 3_544 13_565
Ru1 Nb3 Ga1 0.000(19) 13_565 13_565
Nb5 Nb3 Ga1 104.04(2) 7 3_544
Nb5 Nb3 Ga1 58.452(12) . 3_544
Nb3 Nb3 Ga1 105.955(17) 9_665 3_544
Ga2 Nb3 Ga1 151.289(17) 3 3_544
Ru2 Nb3 Ga1 151.289(17) 3 3_544
Ga2 Nb3 Ga1 52.672(11) 3_554 3_544
Ru2 Nb3 Ga1 52.672(11) 3_554 3_544
Ru1 Nb3 Ga1 0.00(2) 3_544 3_544
Ru1 Nb3 Ga1 52.88(2) 13_565 3_544
Ga1 Nb3 Ga1 52.88(2) 13_565 3_544
Nb5 Nb3 Ga1 104.04(2) 7 3_545
Nb5 Nb3 Ga1 58.452(12) . 3_545
Nb3 Nb3 Ga1 105.955(17) 9_665 3_545
Ga2 Nb3 Ga1 52.672(11) 3 3_545
Ru2 Nb3 Ga1 52.672(11) 3 3_545
Ga2 Nb3 Ga1 151.289(17) 3_554 3_545
Ru2 Nb3 Ga1 151.289(17) 3_554 3_545
Ru1 Nb3 Ga1 116.89(2) 3_544 3_545
Ru1 Nb3 Ga1 148.09(3) 13_565 3_545
Ga1 Nb3 Ga1 148.09(3) 13_565 3_545
Ga1 Nb3 Ga1 116.89(2) 3_544 3_545
Nb4 Nb4 Nb4 180.0 10_556 10
Nb4 Nb4 Ru2 116.977(13) 10_556 .
Nb4 Nb4 Ru2 63.023(12) 10 .
Nb4 Nb4 Ga1 63.407(14) 10_556 13_566
Nb4 Nb4 Ga1 116.594(13) 10 13_566
Ru2 Nb4 Ga1 151.780(13) . 13_566
Nb4 Nb4 Ga1 63.407(14) 10_556 3_545
Nb4 Nb4 Ga1 116.594(13) 10 3_545
Ru2 Nb4 Ga1 151.780(13) . 3_545
Ga1 Nb4 Ga1 56.04(3) 13_566 3_545
Nb4 Nb4 Ru1 63.407(14) 10_556 3_545
Nb4 Nb4 Ru1 116.594(13) 10 3_545
Ru2 Nb4 Ru1 151.780(13) . 3_545
Ga1 Nb4 Ru1 56.04(3) 13_566 3_545
Ga1 Nb4 Ru1 0.00(2) 3_545 3_545
Nb4 Nb4 Ru1 63.407(14) 10_556 13_566
Nb4 Nb4 Ru1 116.594(13) 10 13_566
Ru2 Nb4 Ru1 151.780(13) . 13_566
Ga1 Nb4 Ru1 0.00(3) 13_566 13_566
Ga1 Nb4 Ru1 56.04(3) 3_545 13_566
Ru1 Nb4 Ru1 56.04(3) 3_545 13_566
Nb4 Nb4 Ga1 116.614(13) 10_556 15_565
Nb4 Nb4 Ga1 63.386(13) 10 15_565
Ru2 Nb4 Ga1 55.108(15) . 15_565
Ga1 Nb4 Ga1 98.23(2) 13_566 15_565
Ga1 Nb4 Ga1 152.588(15) 3_545 15_565
Ru1 Nb4 Ga1 152.588(15) 3_545 15_565
Ru1 Nb4 Ga1 98.23(2) 13_566 15_565
Nb4 Nb4 Ga1 116.614(13) 10_556 9_655
Nb4 Nb4 Ga1 63.386(13) 10 9_655
Ru2 Nb4 Ga1 55.108(15) . 9_655
Ga1 Nb4 Ga1 152.588(15) 13_566 9_655
Ga1 Nb4 Ga1 98.23(2) 3_545 9_655
Ru1 Nb4 Ga1 98.23(2) 3_545 9_655
Ru1 Nb4 Ga1 152.588(15) 13_566 9_655
Ga1 Nb4 Ga1 104.84(3) 15_565 9_655
Nb4 Nb4 Ru1 116.614(13) 10_556 15_565
Nb4 Nb4 Ru1 63.386(13) 10 15_565
Ru2 Nb4 Ru1 55.108(15) . 15_565
Ga1 Nb4 Ru1 98.23(2) 13_566 15_565
Ga1 Nb4 Ru1 152.588(15) 3_545 15_565
Ru1 Nb4 Ru1 152.588(15) 3_545 15_565
Ru1 Nb4 Ru1 98.23(2) 13_566 15_565
Ga1 Nb4 Ru1 0.00(3) 15_565 15_565
Ga1 Nb4 Ru1 104.84(3) 9_655 15_565
Nb4 Nb4 Ru1 116.614(13) 10_556 9_655
Nb4 Nb4 Ru1 63.386(13) 10 9_655
Ru2 Nb4 Ru1 55.108(15) . 9_655
Ga1 Nb4 Ru1 152.588(15) 13_566 9_655
Ga1 Nb4 Ru1 98.23(2) 3_545 9_655
Ru1 Nb4 Ru1 98.23(2) 3_545 9_655
Ru1 Nb4 Ru1 152.588(15) 13_566 9_655
Ga1 Nb4 Ru1 104.84(3) 15_565 9_655
Ga1 Nb4 Ru1 0.00(3) 9_655 9_655
Ru1 Nb4 Ru1 104.84(3) 15_565 9_655
Nb5 Nb5 Nb3 178.75(4) 9_655 .
Nb5 Nb5 Ru1 62.08(2) 9_655 .
Nb3 Nb5 Ru1 116.67(3) . .
Nb5 Nb5 Ga1 62.01(2) 9_655 9_655
Nb3 Nb5 Ga1 119.24(3) . 9_655
Ru1 Nb5 Ga1 124.08(2) . 9_655
Nb5 Nb5 Ru1 62.01(2) 9_655 9_655
Nb3 Nb5 Ru1 119.24(3) . 9_655
Ru1 Nb5 Ru1 124.08(2) . 9_655
Ga1 Nb5 Ru1 0.00(2) 9_655 9_655
Nb5 Nb5 Ga1 114.289(15) 9_655 3_545
Nb3 Nb5 Ga1 65.718(15) . 3_545
Ru1 Nb5 Ga1 101.142(14) . 3_545
Ga1 Nb5 Ga1 101.096(13) 9_655 3_545
Ru1 Nb5 Ga1 101.096(13) 9_655 3_545
Nb5 Nb5 Ru1 114.289(15) 9_655 3_545
Nb3 Nb5 Ru1 65.718(15) . 3_545
Ru1 Nb5 Ru1 101.142(14) . 3_545
Ga1 Nb5 Ru1 101.096(13) 9_655 3_545
Ru1 Nb5 Ru1 101.096(13) 9_655 3_545
Ga1 Nb5 Ru1 0.00(3) 3_545 3_545
Nb5 Nb5 Ru1 114.289(15) 9_655 3_544
Nb3 Nb5 Ru1 65.718(15) . 3_544
Ru1 Nb5 Ru1 101.142(14) . 3_544
Ga1 Nb5 Ru1 101.096(13) 9_655 3_544
Ru1 Nb5 Ru1 101.096(13) 9_655 3_544
Ga1 Nb5 Ru1 131.42(3) 3_545 3_544
Ru1 Nb5 Ru1 131.42(3) 3_545 3_544
Nb5 Nb5 Ga1 114.289(15) 9_655 3_544
Nb3 Nb5 Ga1 65.718(15) . 3_544
Ru1 Nb5 Ga1 101.142(14) . 3_544
Ga1 Nb5 Ga1 101.096(13) 9_655 3_544
Ru1 Nb5 Ga1 101.096(13) 9_655 3_544
Ga1 Nb5 Ga1 131.42(3) 3_545 3_544
Ru1 Nb5 Ga1 131.42(3) 3_545 3_544
Ru1 Nb5 Ga1 0.00(2) 3_544 3_544
Nb5 Nb5 Nb4 113.75(3) 9_655 .
Nb3 Nb5 Nb4 67.367(18) . .
Ru1 Nb5 Nb4 155.584(12) . .
Ga1 Nb5 Nb4 57.828(17) 9_655 .
Ru1 Nb5 Nb4 57.828(17) 9_655 .
Ga1 Nb5 Nb4 57.167(18) 3_545 .
Ru1 Nb5 Nb4 57.167(18) 3_545 .
Ru1 Nb5 Nb4 102.11(2) 3_544 .
Ga1 Nb5 Nb4 102.11(2) 3_544 .
Nb5 Nb5 Nb4 113.75(3) 9_655 10
Nb3 Nb5 Nb4 67.367(18) . 10
Ru1 Nb5 Nb4 155.584(12) . 10
Ga1 Nb5 Nb4 57.828(17) 9_655 10
Ru1 Nb5 Nb4 57.828(17) 9_655 10
Ga1 Nb5 Nb4 102.11(2) 3_545 10
Ru1 Nb5 Nb4 102.11(2) 3_545 10
Ru1 Nb5 Nb4 57.166(18) 3_544 10
Ga1 Nb5 Nb4 57.166(18) 3_544 10
Nb4 Nb5 Nb4 48.72(2) . 10

loop_
_geom_bond_atom_site_label_1
_geom_bond_atom_site_label_2
_geom_bond_distance
_geom_bond_site_symmetry_2
Ru1 Ga2 2.6382(6) 1_655
Ru1 Ru2 2.6382(6) 1_655
Ru1 Ru1 2.6754(12) 15_665
Ru1 Ga1 2.6754(12) 15_665
Ru1 Nb5 2.7867(8) .
Ru1 Nb5 2.7886(8) 9_655
Ru1 Nb5 2.8087(4) 11_665
Ru1 Nb5 2.8087(4) 11_666
Ru1 Nb4 2.8475(8) 11_666
Ru1 Nb4 2.8475(8) 4_554
Ru1 Nb4 2.8693(7) 9_655
Ru1 Nb4 2.8693(7) 2_655
Ru2 Ga1 2.6382(6) 15_565
Ru2 Ga1 2.6382(6) 7_545
Ru2 Ru1 2.6382(6) 1_455
Ru2 Ru1 2.6382(6) 9_655
Ru2 Ru1 2.6382(6) 7_545
Ru2 Ru1 2.6382(6) 15_565
Ru2 Ga1 2.6382(6) 1_455
Ru2 Ga1 2.6382(6) 9_655
Ru2 Nb4 2.8335(6) 9
Ru2 Nb4 2.8335(6) 10
Ru2 Nb4 2.8335(6) 2
Ru2 Nb4 2.8335(6) .
Nb3 Nb5 2.7268(7) 7
Nb3 Nb5 2.7268(7) .
Nb3 Nb3 2.8961(15) 9_665
Nb3 Ga2 2.9412(4) 3
Nb3 Ru2 2.9412(4) 3
Nb3 Ga2 2.9412(4) 3_554
Nb3 Ru2 2.9412(4) 3_554
Nb3 Ru1 3.0042(4) 3_544
Nb3 Ru1 3.0042(4) 13_565
Nb3 Ga1 3.0042(4) 13_565
Nb3 Ga1 3.0042(4) 3_544
Nb3 Ga1 3.0042(4) 3_545
Nb4 Nb4 2.5494(13) 10_556
Nb4 Nb4 2.5707(13) 10
Nb4 Ga1 2.8475(8) 13_566
Nb4 Ga1 2.8475(8) 3_545
Nb4 Ru1 2.8475(8) 3_545
Nb4 Ru1 2.8475(8) 13_566
Nb4 Ga1 2.8693(7) 15_565
Nb4 Ga1 2.8693(7) 9_655
Nb4 Ru1 2.8693(7) 15_565
Nb4 Ru1 2.8693(7) 9_655
Nb5 Nb5 2.6139(11) 9_655
Nb5 Ga1 2.7886(8) 9_655
Nb5 Ru1 2.7886(8) 9_655
Nb5 Ga1 2.8087(4) 3_545
Nb5 Ru1 2.8087(4) 3_545
Nb5 Ru1 2.8087(4) 3_544
Nb5 Ga1 2.8087(4) 3_544
Nb5 Nb4 3.1162(7) 10
